data_7249775
loop_
_publ_author_name
'Ramesh, Sreela'
'Sko\<repov\'a, Eli\<ska'
'Ku\<cer\'akov\'a, Monika'
'Zvonicek, Vit'
'Soos, Miroslav'

_publ_section_title
;
 Salt formation of cabozantinib with hydrochloric and hydrobromic acids-
 influence on in-vitro dissolution behavior and food effect
;
_journal_name_full CrystEngComm
_journal_paper_doi 10.1039/D4CE01278J
_journal_year 2025
_chemical_formula_moiety 'C35 H29.00 F1 N4 O8 S1'
_chemical_formula_sum 'C35 H29 F N4 O8 S'
_chemical_formula_weight 684.70
_space_group_IT_number 61
_space_group_name_Hall '-P 2ac 2ab'
_space_group_name_H-M_alt 'P b c a'
_symmetry_cell_setting orthorhombic
_symmetry_space_group_name_H-M 'P b c a'
_atom_sites_solution_hydrogens difmap
_atom_sites_solution_primary other
_audit_update_record
;
2024-04-11 deposited with the CCDC.	2025-01-09 downloaded from the CCDC.
;
_cell_angle_alpha 90
_cell_angle_beta 90
_cell_angle_gamma 90
_cell_formula_units_Z 8
_cell_length_a 8.45410(10)
_cell_length_b 18.1835(4)
_cell_length_c 41.4054(6)
_cell_measurement_reflns_used 14630
_cell_measurement_temperature 140
_cell_measurement_theta_max 67.54
_cell_measurement_theta_min 4.24
_cell_volume 6365.05(18)
_computing_cell_refinement
; 
 CrysAlisPro (Rigaku Oxford Diffraction, 2017) 
;
_computing_data_collection 'SuperNova, (Oxford Diffraction, 2010)'
_computing_data_reduction
; 
 CrysAlisPro (Rigaku Oxford Diffraction, 2017) 
;
_computing_molecular_graphics 'CAMERON (Watkin et al., 1996)'
_computing_publication_material 'CRYSTALS (Betteridge et al., 2003)'
_computing_structure_refinement 'CRYSTALS (Betteridge et al., 2003)'
_computing_structure_solution 'Superflip (Palatinus & Chapuis, 2007)'
_diffrn_ambient_temperature 140
_diffrn_measured_fraction_theta_full 0.999
_diffrn_measured_fraction_theta_max 0.995
_diffrn_measurement_device Area
_diffrn_measurement_device_type 'Oxford Diffraction SuperNova'
_diffrn_measurement_method \w
_diffrn_radiation_monochromator 'focussing mirrors'
_diffrn_radiation_type 'Cu K\a'
_diffrn_radiation_wavelength 1.54184
_diffrn_reflns_av_R_equivalents 0.039
_diffrn_reflns_av_unetI/netI 0.054
_diffrn_reflns_limit_h_max 8
_diffrn_reflns_limit_h_min -10
_diffrn_reflns_limit_k_max 15
_diffrn_reflns_limit_k_min -21
_diffrn_reflns_limit_l_max 49
_diffrn_reflns_limit_l_min -46
_diffrn_reflns_number 32603
_diffrn_reflns_theta_full 66.199
_diffrn_reflns_theta_max 67.550
_diffrn_reflns_theta_min 4.271
_diffrn_standards_number 0
_exptl_absorpt_coefficient_mu 1.478
_exptl_absorpt_correction_T_max 0.87
_exptl_absorpt_correction_T_min 0.69
_exptl_absorpt_correction_type multi-scan
_exptl_absorpt_process_details
; 
 CrysAlisPro (Rigaku Oxford Diffraction, 2017) 
;
_exptl_crystal_colour colourless
_exptl_crystal_density_diffrn 1.429
_exptl_crystal_density_meas ?
_exptl_crystal_density_method 'not measured'
_exptl_crystal_description plate
_exptl_crystal_F_000 2847.986
_exptl_crystal_size_max 0.286
_exptl_crystal_size_mid 0.159
_exptl_crystal_size_min 0.093
_refine_diff_density_max 0.25
_refine_diff_density_min -0.46
_refine_ls_extinction_method None
_refine_ls_goodness_of_fit_ref 1.0167
_refine_ls_hydrogen_treatment constr
_refine_ls_matrix_type full
_refine_ls_number_parameters 442
_refine_ls_number_reflns 5706
_refine_ls_number_restraints 0
_refine_ls_R_factor_all 0.0431
_refine_ls_R_factor_gt 0.0376
_refine_ls_shift/su_max 0.0011975
_refine_ls_shift/su_mean 0.0000637
_refine_ls_structure_factor_coef Fsqd
_refine_ls_weighting_details
;
 Method= Modified Sheldrick 
 w=1/[\s^2^(F^2^) + ( 0.04P)^2^ + 5.59P] 
 ,where P=(max(Fo^2^,0) + 2Fc^2^)/3 
;
_refine_ls_weighting_scheme calc
_refine_ls_wR_factor_all 0.0985
_refine_ls_wR_factor_gt 0.0945
_refine_ls_wR_factor_ref 0.0985
_reflns_limit_h_max 10
_reflns_limit_h_min 0
_reflns_limit_k_max 21
_reflns_limit_k_min 0
_reflns_limit_l_max 49
_reflns_limit_l_min 0
_reflns_number_gt 5013
_reflns_number_total 5708
_reflns_threshold_expression I>2.0\s(I)
_oxford_diffrn_Wilson_B_factor 2.32
_oxford_diffrn_Wilson_scale 0.19
_oxford_refine_ls_r_factor_ref 0.0431
_oxford_refine_ls_scale 2.336(15)
_oxford_reflns_number_all 5708
_cod_data_source_file d4ce01278j2.cif
_cod_data_source_block I_CCDC1
_cod_depositor_comments
;
The following automatic conversions were performed:

data item '_exptl_crystal_density_meas' value 'not measured' was
changed to '?' -- the value is perceived as not measured.

Automatic conversion script
Id: cif_fix_values 8170 2020-07-09 18:12:32Z antanas 
;
_cod_original_sg_symbol_H-M 'P b c a '
_cod_original_formula_sum 'C35 H29.00 F1 N4 O8 S1'
_cod_database_code 7249775
_oxford_refine_reflns_threshold_expression I>-3.0\s(I)
_oxford_refine_ls_r_factor_all 0.0432
_oxford_refine_ls_wr_factor_all 0.0987

loop_
_symmetry_equiv_pos_as_xyz
x,y,z
-x,-y,-z
x,-y+1/2,z+1/2
-x,y+1/2,-z+1/2
-x+1/2,-y,z+1/2
x+1/2,y,-z+1/2
x+1/2,-y+1/2,-z
-x+1/2,y+1/2,z

loop_
_atom_site_label
_atom_site_type_symbol
_atom_site_fract_x
_atom_site_fract_y
_atom_site_fract_z
_atom_site_U_iso_or_equiv
_atom_site_occupancy
_atom_site_adp_type
_atom_site_refinement_flags_posn
_atom_site_refinement_flags_adp
_atom_site_refinement_flags_occupancy
_atom_site_disorder_assembly
_atom_site_disorder_group
_atom_site_attached_hydrogens
S1 S 0.36989(6) 0.70680(3) 0.342902(12) 0.0355 1.0000 Uani . . . . . .
O2 O 0.4241(2) 0.64272(11) 0.36009(4) 0.0553 1.0000 Uani . . . . . .
O3 O 0.4837(2) 0.76498(12) 0.33995(4) 0.0578 1.0000 Uani . . . . . .
N4 N 0.2998(2) 0.68351(10) 0.30816(4) 0.0310 1.0000 Uani . . . . . .
C5 C 0.1439(2) 0.69602(10) 0.30649(4) 0.0259 1.0000 Uani . . . . . .
O6 O 0.05978(17) 0.67841(7) 0.28284(3) 0.0309 1.0000 Uani . . . . . .
C7 C 0.0753(2) 0.73122(10) 0.33619(4) 0.0257 1.0000 Uani . . . . . .
C8 C 0.1903(2) 0.73916(11) 0.35973(5) 0.0292 1.0000 Uani . . . . . .
C9 C 0.1559(3) 0.76552(12) 0.39016(5) 0.0369 1.0000 Uani . . . . . .
C10 C -0.0006(3) 0.78413(13) 0.39642(5) 0.0388 1.0000 Uani . . . . . .
C11 C -0.1161(3) 0.77785(11) 0.37272(5) 0.0340 1.0000 Uani . . . . . .
C12 C -0.0794(2) 0.75136(11) 0.34219(5) 0.0293 1.0000 Uani . . . . . .
F13 F 0.19803(15) 0.70678(6) 0.55492(3) 0.0381 1.0000 Uani . . . . . .
C14 C 0.1009(2) 0.76460(10) 0.54778(5) 0.0277 1.0000 Uani . . . . . .
C15 C 0.0665(2) 0.81434(11) 0.57160(5) 0.0315 1.0000 Uani . . . . . .
C16 C -0.0335(2) 0.87250(11) 0.56419(5) 0.0302 1.0000 Uani . . . . . .
C17 C -0.0947(2) 0.87955(10) 0.53332(4) 0.0242 1.0000 Uani . . . . . .
N18 N -0.19738(18) 0.93942(8) 0.52557(4) 0.0258 1.0000 Uani . . . . . .
C19 C -0.1537(2) 1.01019(10) 0.52786(4) 0.0232 1.0000 Uani . . . . . .
O20 O -0.02085(15) 1.03002(7) 0.53639(3) 0.0295 1.0000 Uani . . . . . .
C21 C -0.2812(2) 1.06571(10) 0.52021(4) 0.0231 1.0000 Uani . . . . . .
C22 C -0.3810(2) 1.08915(11) 0.54896(4) 0.0299 1.0000 Uani . . . . . .
C23 C -0.2609(2) 1.14027(11) 0.53584(5) 0.0293 1.0000 Uani . . . . . .
C24 C -0.3613(2) 1.06727(10) 0.48770(4) 0.0221 1.0000 Uani . . . . . .
O25 O -0.48759(15) 1.10047(7) 0.48441(3) 0.0281 1.0000 Uani . . . . . .
N26 N -0.28410(18) 1.03396(9) 0.46338(3) 0.0246 1.0000 Uani . . . . . .
C27 C -0.3306(2) 1.02775(10) 0.43050(4) 0.0243 1.0000 Uani . . . . . .
C28 C -0.4492(2) 1.06955(11) 0.41616(5) 0.0297 1.0000 Uani . . . . . .
C29 C -0.4863(2) 1.05822(11) 0.38360(5) 0.0314 1.0000 Uani . . . . . .
C30 C -0.4035(2) 1.00642(11) 0.36616(4) 0.0267 1.0000 Uani . . . . . .
O31 O -0.44398(16) 0.99215(8) 0.33373(3) 0.0302 1.0000 Uani . . . . . .
C32 C -0.3581(2) 1.02583(10) 0.31033(4) 0.0252 1.0000 Uani . . . . . .
C33 C -0.3855(2) 0.99967(10) 0.27862(4) 0.0232 1.0000 Uani . . . . . .
C34 C -0.3124(2) 1.03779(10) 0.25289(4) 0.0235 1.0000 Uani . . . . . .
N35 N -0.21454(18) 1.09558(8) 0.25974(4) 0.0248 1.0000 Uani . . . . . .
C36 C -0.1822(2) 1.11597(11) 0.28980(4) 0.0273 1.0000 Uani . . . . . .
C37 C -0.2522(2) 1.08217(10) 0.31606(4) 0.0270 1.0000 Uani . . . . . .
C38 C -0.3368(2) 1.01551(10) 0.22072(4) 0.0256 1.0000 Uani . . . . . .
C39 C -0.4276(2) 0.95505(11) 0.21446(4) 0.0270 1.0000 Uani . . . . . .
O40 O -0.45636(18) 0.92675(8) 0.18484(3) 0.0348 1.0000 Uani . . . . . .
C41 C -0.3739(3) 0.95949(14) 0.15820(5) 0.0425 1.0000 Uani . . . . . .
C42 C -0.4991(2) 0.91422(10) 0.24046(4) 0.0267 1.0000 Uani . . . . . .
C43 C -0.4787(2) 0.93685(10) 0.27167(4) 0.0260 1.0000 Uani . . . . . .
O44 O -0.58010(18) 0.85396(8) 0.23090(3) 0.0349 1.0000 Uani . . . . . .
C45 C -0.6348(3) 0.80551(11) 0.25598(5) 0.0378 1.0000 Uani . . . . . .
C46 C -0.2845(2) 0.96517(11) 0.37998(5) 0.0313 1.0000 Uani . . . . . .
C47 C -0.2489(2) 0.97567(11) 0.41215(5) 0.0305 1.0000 Uani . . . . . .
C48 C -0.0583(2) 0.82805(10) 0.50982(5) 0.0286 1.0000 Uani . . . . . .
C49 C 0.0406(2) 0.76929(11) 0.51703(5) 0.0304 1.0000 Uani . . . . . .
H91 H 0.2382 0.7713 0.4060 0.0450 1.0000 Uiso R . . . . .
H101 H -0.0293 0.8014 0.4172 0.0472 1.0000 Uiso R . . . . .
H111 H -0.2213 0.7921 0.3778 0.0408 1.0000 Uiso R . . . . .
H121 H -0.1569 0.7474 0.3259 0.0355 1.0000 Uiso R . . . . .
H151 H 0.1094 0.8082 0.5929 0.0367 1.0000 Uiso R . . . . .
H161 H -0.0614 0.9075 0.5800 0.0356 1.0000 Uiso R . . . . .
H221 H -0.3608 1.0650 0.5691 0.0347 1.0000 Uiso R . . . . .
H222 H -0.4923 1.0977 0.5449 0.0351 1.0000 Uiso R . . . . .
H232 H -0.1621 1.1483 0.5475 0.0357 1.0000 Uiso R . . . . .
H231 H -0.2934 1.1831 0.5238 0.0350 1.0000 Uiso R . . . . .
H281 H -0.5046 1.1064 0.4284 0.0354 1.0000 Uiso R . . . . .
H291 H -0.5666 1.0862 0.3736 0.0378 1.0000 Uiso R . . . . .
H361 H -0.1093 1.1542 0.2930 0.0332 1.0000 Uiso R . . . . .
H371 H -0.2286 1.0985 0.3374 0.0338 1.0000 Uiso R . . . . .
H381 H -0.2881 1.0425 0.2035 0.0306 1.0000 Uiso R . . . . .
H411 H -0.4036 0.9318 0.1395 0.0622 1.0000 Uiso R . . . . .
H412 H -0.4089 1.0097 0.1555 0.0623 1.0000 Uiso R . . . . .
H413 H -0.2617 0.9561 0.1613 0.0615 1.0000 Uiso R . . . . .
H431 H -0.5261 0.9100 0.2888 0.0299 1.0000 Uiso R . . . . .
H452 H -0.6797 0.7638 0.2451 0.0566 1.0000 Uiso R . . . . .
H451 H -0.7134 0.8301 0.2685 0.0556 1.0000 Uiso R . . . . .
H453 H -0.5462 0.7910 0.2688 0.0570 1.0000 Uiso R . . . . .
H461 H -0.2286 0.9298 0.3671 0.0373 1.0000 Uiso R . . . . .
H471 H -0.1692 0.9464 0.4217 0.0366 1.0000 Uiso R . . . . .
H481 H -0.1000 0.8328 0.4884 0.0345 1.0000 Uiso R . . . . .
H491 H 0.0656 0.7331 0.5012 0.0355 1.0000 Uiso R . . . . .
H261 H -0.1890 1.0151 0.4679 0.0304 1.0000 Uiso R . . . . .
H351 H -0.1692 1.1208 0.2433 0.0307 1.0000 Uiso R . . . . .
H181 H -0.2974 0.9299 0.5211 0.0317 1.0000 Uiso R . . . . .

loop_
_atom_site_aniso_label
_atom_site_aniso_U_11
_atom_site_aniso_U_22
_atom_site_aniso_U_33
_atom_site_aniso_U_23
_atom_site_aniso_U_13
_atom_site_aniso_U_12
S1 0.0294(3) 0.0517(3) 0.0253(2) -0.0106(2) 0.00099(19) 0.0053(2)
O2 0.0621(11) 0.0715(12) 0.0324(8) -0.0117(8) -0.0113(8) 0.0339(10)
O3 0.0353(9) 0.0883(14) 0.0497(10) -0.0234(9) 0.0088(7) -0.0182(9)
N4 0.0316(9) 0.0401(9) 0.0213(8) -0.0041(7) 0.0036(7) 0.0039(7)
C5 0.0335(10) 0.0251(9) 0.0193(9) 0.0007(7) 0.0035(8) 0.0007(8)
O6 0.0342(8) 0.0366(7) 0.0219(7) -0.0052(5) -0.0008(6) 0.0042(6)
C7 0.0319(10) 0.0222(9) 0.0230(9) 0.0003(7) 0.0040(8) -0.0009(8)
C8 0.0309(10) 0.0319(10) 0.0249(9) -0.0033(8) 0.0041(8) -0.0011(8)
C9 0.0387(12) 0.0459(12) 0.0262(10) -0.0103(9) 0.0022(9) -0.0004(10)
C10 0.0416(12) 0.0461(13) 0.0285(11) -0.0118(9) 0.0100(9) -0.0009(10)
C11 0.0337(11) 0.0318(11) 0.0363(11) -0.0045(8) 0.0111(9) -0.0003(9)
C12 0.0306(10) 0.0275(10) 0.0298(10) -0.0002(8) 0.0020(8) -0.0010(8)
F13 0.0369(7) 0.0335(6) 0.0439(7) 0.0049(5) -0.0042(5) 0.0107(5)
C14 0.0236(9) 0.0258(9) 0.0338(10) 0.0079(8) -0.0004(8) 0.0013(8)
C15 0.0347(11) 0.0347(11) 0.0250(10) 0.0055(8) -0.0041(8) 0.0038(9)
C16 0.0356(11) 0.0318(10) 0.0234(9) 0.0010(7) 0.0002(8) 0.0046(9)
C17 0.0208(9) 0.0265(9) 0.0252(9) 0.0058(7) -0.0001(7) -0.0019(7)
N18 0.0200(8) 0.0281(8) 0.0294(8) 0.0036(6) -0.0026(6) 0.0005(6)
C19 0.0219(9) 0.0303(10) 0.0175(8) 0.0036(7) 0.0009(7) -0.0001(8)
O20 0.0223(7) 0.0334(7) 0.0329(7) 0.0040(6) -0.0047(6) -0.0009(6)
C21 0.0212(9) 0.0270(9) 0.0210(9) 0.0012(7) -0.0003(7) -0.0000(7)
C22 0.0312(10) 0.0359(10) 0.0224(9) 0.0008(8) 0.0037(8) 0.0050(9)
C23 0.0299(10) 0.0284(10) 0.0296(10) -0.0038(8) -0.0032(8) 0.0013(8)
C24 0.0207(9) 0.0226(9) 0.0231(9) 0.0021(7) -0.0012(7) -0.0024(7)
O25 0.0219(7) 0.0334(7) 0.0292(7) -0.0034(5) -0.0042(5) 0.0049(6)
N26 0.0222(8) 0.0320(8) 0.0197(7) 0.0030(6) -0.0013(6) 0.0046(6)
C27 0.0247(9) 0.0282(9) 0.0198(9) 0.0034(7) -0.0008(7) -0.0013(8)
C28 0.0330(11) 0.0319(10) 0.0241(9) 0.0027(8) -0.0008(8) 0.0067(8)
C29 0.0339(11) 0.0354(11) 0.0248(10) 0.0077(8) -0.0034(8) 0.0061(9)
C30 0.0300(10) 0.0332(10) 0.0169(8) 0.0039(7) -0.0008(7) -0.0043(8)
O31 0.0330(7) 0.0389(8) 0.0186(6) 0.0033(5) -0.0011(5) -0.0068(6)
C32 0.0254(9) 0.0281(9) 0.0220(9) 0.0041(7) -0.0003(7) 0.0038(8)
C33 0.0231(9) 0.0238(9) 0.0226(9) 0.0027(7) -0.0014(7) 0.0036(7)
C34 0.0226(9) 0.0247(9) 0.0233(9) 0.0019(7) -0.0016(7) 0.0034(7)
N35 0.0263(8) 0.0264(8) 0.0216(8) 0.0031(6) -0.0006(6) -0.0004(6)
C36 0.0278(10) 0.0288(10) 0.0252(9) 0.0008(7) -0.0042(8) -0.0008(8)
C37 0.0292(10) 0.0314(10) 0.0204(9) 0.0007(7) -0.0042(8) 0.0015(8)
C38 0.0283(10) 0.0267(9) 0.0218(9) 0.0019(7) 0.0006(7) 0.0030(8)
C39 0.0289(10) 0.0297(10) 0.0223(9) -0.0018(7) -0.0006(7) 0.0038(8)
O40 0.0451(9) 0.0373(8) 0.0220(7) -0.0062(6) 0.0000(6) -0.0076(7)
C41 0.0483(14) 0.0545(14) 0.0246(10) -0.0052(9) 0.0024(9) -0.0098(11)
C42 0.0282(10) 0.0231(9) 0.0287(10) -0.0013(7) -0.0007(8) 0.0009(8)
C43 0.0261(9) 0.0265(9) 0.0253(9) 0.0030(7) 0.0018(8) 0.0021(8)
O44 0.0450(9) 0.0291(7) 0.0305(7) -0.0026(6) 0.0002(6) -0.0098(6)
C45 0.0440(13) 0.0274(10) 0.0421(12) -0.0028(8) 0.0074(10) -0.0084(9)
C46 0.0327(11) 0.0358(11) 0.0254(10) -0.0023(8) 0.0008(8) 0.0052(9)
C47 0.0285(10) 0.0359(11) 0.0271(10) 0.0005(8) -0.0031(8) 0.0071(9)
C48 0.0297(10) 0.0296(10) 0.0265(10) 0.0025(7) -0.0044(8) -0.0036(8)
C49 0.0339(10) 0.0279(10) 0.0295(10) -0.0008(8) 0.0009(8) -0.0010(8)

loop_
_atom_type_symbol
_atom_type_scat_dispersion_real
_atom_type_scat_dispersion_imag
_atom_type_scat_Cromer_Mann_a1
_atom_type_scat_Cromer_Mann_b1
_atom_type_scat_Cromer_Mann_a2
_atom_type_scat_Cromer_Mann_b2
_atom_type_scat_Cromer_Mann_a3
_atom_type_scat_Cromer_Mann_b3
_atom_type_scat_Cromer_Mann_a4
_atom_type_scat_Cromer_Mann_b4
_atom_type_scat_Cromer_Mann_c
_atom_type_scat_source
C 0.0181 0.0091 2.3100 20.8439 1.0200 10.2075 1.5886 0.5687 0.8650 51.6512 0.2156 'International Tables Vol C 4.2.6.8 and 6.1.1.4'
H 0.0000 0.0000 0.4930 10.5109 0.3229 26.1257 0.1402 3.1424 0.0408 57.7998 0.0030 'International Tables Vol C 4.2.6.8 and 6.1.1.4'
F 0.0727 0.0534 3.5392 10.2825 2.6412 4.2944 1.5170 0.2615 1.0243 26.1476 0.2776 'International Tables Vol C 4.2.6.8 and 6.1.1.4'
N 0.0311 0.0180 12.2126 0.0057 3.1322 9.8933 2.0125 28.9975 1.1663 0.5826 -11.5290 'International Tables Vol C 4.2.6.8 and 6.1.1.4'
O 0.0492 0.0322 3.0485 13.2771 2.2868 5.7011 1.5463 0.3239 0.8670 32.9089 0.2508 'International Tables Vol C 4.2.6.8 and 6.1.1.4'
S 0.3331 0.5567 6.9053 1.4679 5.2034 22.2151 1.4379 0.2536 1.5863 56.1720 0.8669 'International Tables Vol C 4.2.6.8 and 6.1.1.4'

loop_
_geom_angle_atom_site_label_1
_geom_angle_site_symmetry_1
_geom_angle_atom_site_label_2
_geom_angle_site_symmetry_2
_geom_angle_atom_site_label_3
_geom_angle_site_symmetry_3
_geom_angle
_geom_angle_publ_flag
O2 . S1 . O3 . 115.15(12) yes
O2 . S1 . N4 . 110.21(10) yes
O3 . S1 . N4 . 111.35(10) yes
O2 . S1 . C8 . 110.33(10) yes
O3 . S1 . C8 . 111.28(10) yes
N4 . S1 . C8 . 97.08(9) yes
S1 . N4 . C5 . 111.29(13) yes
N4 . C5 . O6 . 123.78(17) yes
N4 . C5 . C7 . 114.21(16) yes
O6 . C5 . C7 . 121.98(17) yes
C5 . C7 . C8 . 110.44(17) yes
C5 . C7 . C12 . 128.75(18) yes
C8 . C7 . C12 . 120.74(17) yes
S1 . C8 . C7 . 106.89(13) yes
S1 . C8 . C9 . 130.99(17) yes
C7 . C8 . C9 . 122.07(19) yes
C8 . C9 . C10 . 117.1(2) yes
C8 . C9 . H91 . 120.4 no
C10 . C9 . H91 . 122.4 no
C9 . C10 . C11 . 121.15(19) yes
C9 . C10 . H101 . 119.5 no
C11 . C10 . H101 . 119.3 no
C10 . C11 . C12 . 121.0(2) yes
C10 . C11 . H111 . 118.5 no
C12 . C11 . H111 . 120.5 no
C11 . C12 . C7 . 117.87(19) yes
C11 . C12 . H121 . 121.5 no
C7 . C12 . H121 . 120.6 no
F13 . C14 . C15 . 118.71(17) yes
F13 . C14 . C49 . 118.10(17) yes
C15 . C14 . C49 . 123.18(18) yes
C14 . C15 . C16 . 118.26(18) yes
C14 . C15 . H151 . 120.3 no
C16 . C15 . H151 . 121.4 no
C15 . C16 . C17 . 120.13(18) yes
C15 . C16 . H161 . 120.8 no
C17 . C16 . H161 . 119.1 no
C16 . C17 . N18 . 120.31(17) yes
C16 . C17 . C48 . 120.20(17) yes
N18 . C17 . C48 . 119.49(16) yes
C17 . N18 . C19 . 123.18(16) yes
C17 . N18 . H181 . 118.7 no
C19 . N18 . H181 . 117.8 no
N18 . C19 . O20 . 123.51(17) yes
N18 . C19 . C21 . 115.45(16) yes
O20 . C19 . C21 . 121.02(16) yes
C19 . C21 . C22 . 114.81(15) yes
C19 . C21 . C23 . 115.38(15) yes
C22 . C21 . C23 . 58.44(13) yes
C19 . C21 . C24 . 121.36(15) yes
C22 . C21 . C24 . 116.40(16) yes
C23 . C21 . C24 . 114.61(15) yes
C21 . C22 . C23 . 60.51(12) yes
C21 . C22 . H221 . 117.1 no
C23 . C22 . H221 . 119.0 no
C21 . C22 . H222 . 116.7 no
C23 . C22 . H222 . 120.2 no
H221 . C22 . H222 . 113.4 no
C21 . C23 . C22 . 61.05(12) yes
C21 . C23 . H232 . 116.3 no
C22 . C23 . H232 . 120.0 no
C21 . C23 . H231 . 118.0 no
C22 . C23 . H231 . 120.1 no
H232 . C23 . H231 . 112.3 no
C21 . C24 . O25 . 119.77(16) yes
C21 . C24 . N26 . 116.26(15) yes
O25 . C24 . N26 . 123.90(16) yes
C24 . N26 . C27 . 128.25(16) yes
C24 . N26 . H261 . 116.9 no
C27 . N26 . H261 . 114.8 no
N26 . C27 . C28 . 124.38(17) yes
N26 . C27 . C47 . 115.99(16) yes
C28 . C27 . C47 . 119.63(17) yes
C27 . C28 . C29 . 119.48(18) yes
C27 . C28 . H281 . 120.5 no
C29 . C28 . H281 . 120.0 no
C28 . C29 . C30 . 119.46(18) yes
C28 . C29 . H291 . 120.3 no
C30 . C29 . H291 . 120.2 no
C29 . C30 . O31 . 120.11(17) yes
C29 . C30 . C46 . 121.66(17) yes
O31 . C30 . C46 . 118.17(17) yes
C30 . O31 . C32 . 117.86(15) yes
O31 . C32 . C33 . 115.06(16) yes
O31 . C32 . C37 . 123.99(16) yes
C33 . C32 . C37 . 120.95(17) yes
C32 . C33 . C34 . 117.59(17) yes
C32 . C33 . C43 . 123.36(17) yes
C34 . C33 . C43 . 119.03(17) yes
C33 . C34 . N35 . 119.02(16) yes
C33 . C34 . C38 . 120.56(17) yes
N35 . C34 . C38 . 120.39(16) yes
C34 . N35 . C36 . 122.27(16) yes
C34 . N35 . H351 . 119.3 no
C36 . N35 . H351 . 118.4 no
N35 . C36 . C37 . 121.70(18) yes
N35 . C36 . H361 . 118.3 no
C37 . C36 . H361 . 120.0 no
C36 . C37 . C32 . 118.18(17) yes
C36 . C37 . H371 . 120.1 no
C32 . C37 . H371 . 121.7 no
C34 . C38 . C39 . 119.56(17) yes
C34 . C38 . H381 . 119.5 no
C39 . C38 . H381 . 120.9 no
C38 . C39 . O40 . 125.40(17) yes
C38 . C39 . C42 . 120.60(17) yes
O40 . C39 . C42 . 113.98(17) yes
C39 . O40 . C41 . 116.89(16) yes
O40 . C41 . H411 . 106.1 no
O40 . C41 . H412 . 109.4 no
H411 . C41 . H412 . 108.8 no
O40 . C41 . H413 . 110.5 no
H411 . C41 . H413 . 109.6 no
H412 . C41 . H413 . 112.2 no
C39 . C42 . C43 . 119.88(17) yes
C39 . C42 . O44 . 114.31(16) yes
C43 . C42 . O44 . 125.79(17) yes
C33 . C43 . C42 . 120.32(17) yes
C33 . C43 . H431 . 119.8 no
C42 . C43 . H431 . 119.9 no
C42 . O44 . C45 . 116.63(15) yes
O44 . C45 . H452 . 105.8 no
O44 . C45 . H451 . 109.2 no
H452 . C45 . H451 . 110.5 no
O44 . C45 . H453 . 108.7 no
H452 . C45 . H453 . 110.7 no
H451 . C45 . H453 . 111.8 no
C30 . C46 . C47 . 118.99(18) yes
C30 . C46 . H461 . 119.5 no
C47 . C46 . H461 . 121.5 no
C27 . C47 . C46 . 120.76(18) yes
C27 . C47 . H471 . 120.4 no
C46 . C47 . H471 . 118.8 no
C17 . C48 . C49 . 120.18(17) yes
C17 . C48 . H481 . 120.5 no
C49 . C48 . H481 . 119.3 no
C48 . C49 . C14 . 118.04(18) yes
C48 . C49 . H491 . 121.2 no
C14 . C49 . H491 . 120.7 no

loop_
_geom_bond_atom_site_label_1
_geom_bond_site_symmetry_1
_geom_bond_atom_site_label_2
_geom_bond_site_symmetry_2
_geom_bond_distance
_geom_bond_publ_flag
S1 . O2 . 1.4403(18) yes
S1 . O3 . 1.4350(19) yes
S1 . N4 . 1.6125(16) yes
S1 . C8 . 1.771(2) yes
N4 . C5 . 1.339(3) yes
C5 . O6 . 1.252(2) yes
C5 . C7 . 1.503(3) yes
C7 . C8 . 1.385(3) yes
C7 . C12 . 1.381(3) yes
C8 . C9 . 1.379(3) yes
C9 . C10 . 1.390(3) yes
C9 . H91 . 0.961 no
C10 . C11 . 1.389(3) yes
C10 . H101 . 0.948 no
C11 . C12 . 1.388(3) yes
C11 . H111 . 0.950 no
C12 . H121 . 0.942 no
F13 . C14 . 1.366(2) yes
C14 . C15 . 1.369(3) yes
C14 . C49 . 1.374(3) yes
C15 . C16 . 1.388(3) yes
C15 . H151 . 0.962 no
C16 . C17 . 1.385(3) yes
C16 . H161 . 0.944 no
C17 . N18 . 1.429(2) yes
C17 . C48 . 1.385(3) yes
N18 . C19 . 1.342(2) yes
N18 . H181 . 0.883 no
C19 . O20 . 1.231(2) yes
C19 . C21 . 1.510(3) yes
C21 . C22 . 1.520(3) yes
C21 . C23 . 1.512(3) yes
C21 . C24 . 1.507(2) yes
C22 . C23 . 1.480(3) yes
C22 . H221 . 0.960 no
C22 . H222 . 0.968 no
C23 . H232 . 0.976 no
C23 . H231 . 0.966 no
C24 . O25 . 1.234(2) yes
C24 . N26 . 1.344(2) yes
N26 . C27 . 1.421(2) yes
N26 . H261 . 0.894 no
C27 . C28 . 1.392(3) yes
C27 . C47 . 1.397(3) yes
C28 . C29 . 1.399(3) yes
C28 . H281 . 0.961 no
C29 . C30 . 1.377(3) yes
C29 . H291 . 0.944 no
C30 . O31 . 1.410(2) yes
C30 . C46 . 1.379(3) yes
O31 . C32 . 1.357(2) yes
C32 . C33 . 1.416(3) yes
C32 . C37 . 1.381(3) yes
C33 . C34 . 1.413(3) yes
C33 . C43 . 1.417(3) yes
C34 . N35 . 1.367(2) yes
C34 . C38 . 1.408(3) yes
N35 . C36 . 1.327(2) yes
N35 . H351 . 0.907 no
C36 . C37 . 1.382(3) yes
C36 . H361 . 0.938 no
C37 . H371 . 0.954 no
C38 . C39 . 1.366(3) yes
C38 . H381 . 0.957 no
C39 . O40 . 1.352(2) yes
C39 . C42 . 1.440(3) yes
O40 . C41 . 1.434(3) yes
C41 . H411 . 0.959 no
C41 . H412 . 0.966 no
C41 . H413 . 0.959 no
C42 . C43 . 1.367(3) yes
C42 . O44 . 1.351(2) yes
C43 . H431 . 0.952 no
O44 . C45 . 1.438(2) yes
C45 . H452 . 0.960 no
C45 . H451 . 0.955 no
C45 . H453 . 0.956 no
C46 . C47 . 1.379(3) yes
C46 . H461 . 0.959 no
C47 . H471 . 0.945 no
C48 . C49 . 1.389(3) yes
C48 . H481 . 0.960 no
C49 . H491 . 0.952 no

loop_
_geom_hbond_atom_site_label_D
_geom_hbond_site_symmetry_D
_geom_hbond_atom_site_label_H
_geom_hbond_site_symmetry_H
_geom_hbond_atom_site_label_A
_geom_hbond_site_symmetry_A
_geom_hbond_angle_DHA
_geom_hbond_distance_DH
_geom_hbond_distance_HA
_geom_hbond_distance_DA
_geom_hbond_publ_flag
C41 . H412 . O2 4_555 163 0.97 2.51 3.443(3) yes
C47 . H471 . O20 2_576 133 0.95 2.40 3.123(3) yes
C49 . H491 . O25 8_445 140 0.95 2.60 3.384(3) yes
N26 . H261 . O20 2_576 163 0.89 1.96 2.828(3) yes
N35 . H351 . C5 4_555 160 0.91 2.48 3.349(3) yes
N35 . H351 . O6 4_555 169 0.91 1.77 2.662(3) yes
N18 . H181 . O25 2_476 173 0.88 1.91 2.791(3) yes
